data_1514144
loop_
_publ_author_name
'Khnayzer, R. S.'
'Thoi, V. S.'
'Nippe, M.'
'King, A. E.'
'Jurss, J. W.'
'El Roz, K. A.'
'Long, J. R.'
'Chang, C. J.'
'Castellano, F. N.'

_publ_section_title
;
 Towards a comprehensive understanding of visible-light photogeneration of
 hydrogen from water using cobalt(ii) polypyridyl catalysts
;
_journal_issue 4
_journal_name_full 'Energy &amp; Environmental Science'
_journal_page_first 1477
_journal_paper_doi 10.1039/c3ee43982h
_journal_volume 7
_journal_year 2014
_chemical_formula_moiety 'C28 H22 Co F6 N6, 2(C F3 O3 S), 1.5(C2 H3 N)'
_chemical_formula_sum 'C33 H26.5 Co F12 N7.5 O6 S2'
_chemical_formula_weight 975.17
_chemical_name_common '[Co(bpy(PYCF3)2)(MeCN)(OTf)](OTf)'
_chemical_name_systematic
;
 ? 
;
_space_group_crystal_system triclinic
_space_group_IT_number 2
_space_group_name_Hall '-P 1'
_space_group_name_H-M_alt 'P -1'
_symmetry_space_group_name_Hall '-P 1'
_symmetry_space_group_name_H-M 'P -1'
_atom_sites_solution_hydrogens geom
_atom_sites_solution_primary direct
_atom_sites_solution_secondary difmap
_audit_creation_date 2013-07-21
_audit_creation_method
;
  Olex2 1.2
  (compiled Apr 23 2013 17:59:47, GUI svn.r4466)
;
_cell_angle_alpha 62.683(2)
_cell_angle_beta 83.145(2)
_cell_angle_gamma 83.634(2)
_cell_formula_units_Z 4
_cell_length_a 16.288(3)
_cell_length_b 16.463(3)
_cell_length_c 17.020(3)
_cell_measurement_reflns_used 7991
_cell_measurement_temperature 100(2)
_cell_measurement_theta_max 2.3397
_cell_measurement_theta_min 24.9409
_cell_volume 4017.8(13)
_computing_cell_refinement 'Bruker APEX2 v. 2009.1'
_computing_data_collection 'Bruker APEX2 v. 2009.1'
_computing_data_reduction 'Bruker APEX2 v. 2009.1'
_computing_molecular_graphics DIAMOND
_computing_publication_material OLEX2
_computing_structure_refinement 'SHELXL-97 (Sheldrick, 2008)'
_computing_structure_solution 'SHELXS-97 (Sheldrick, 2008)'
_diffrn_ambient_temperature 100(2)
_diffrn_detector_area_resol_mean 8.366
_diffrn_measured_fraction_theta_full 0.983
_diffrn_measured_fraction_theta_max 0.983
_diffrn_measurement_device_type 'Bruker APEX-II CCD'
_diffrn_measurement_method '\f and \w scans'
_diffrn_radiation_monochromator 'QUAZAR multilayer mirrors'
_diffrn_radiation_source 'microfocus sealed tube'
_diffrn_radiation_type MoK\a
_diffrn_radiation_wavelength 0.71073
_diffrn_reflns_av_R_equivalents 0.1058
_diffrn_reflns_av_unetI/netI 0.1338
_diffrn_reflns_limit_h_max 19
_diffrn_reflns_limit_h_min -19
_diffrn_reflns_limit_k_max 19
_diffrn_reflns_limit_k_min -19
_diffrn_reflns_limit_l_max 20
_diffrn_reflns_limit_l_min -20
_diffrn_reflns_number 52419
_diffrn_reflns_theta_full 25.45
_diffrn_reflns_theta_max 25.45
_diffrn_reflns_theta_min 1.26
_exptl_absorpt_coefficient_mu 0.640
_exptl_absorpt_correction_T_max 0.9271
_exptl_absorpt_correction_T_min 0.8990
_exptl_absorpt_correction_type multi-scan
_exptl_absorpt_process_details SADABS
_exptl_crystal_colour orange
_exptl_crystal_density_diffrn 1.612
_exptl_crystal_density_method 'not measured'
_exptl_crystal_description block
_exptl_crystal_F_000 1968
_exptl_crystal_size_max 0.17
_exptl_crystal_size_mid 0.13
_exptl_crystal_size_min 0.12
_refine_diff_density_max 1.625
_refine_diff_density_min -0.659
_refine_diff_density_rms 0.117
_refine_ls_extinction_method none
_refine_ls_goodness_of_fit_ref 1.016
_refine_ls_hydrogen_treatment constr
_refine_ls_matrix_type full
_refine_ls_number_parameters 1123
_refine_ls_number_reflns 14642
_refine_ls_number_restraints 0
_refine_ls_restrained_S_all 1.016
_refine_ls_R_factor_all 0.1652
_refine_ls_R_factor_gt 0.0780
_refine_ls_shift/su_max 0.033
_refine_ls_shift/su_mean 0.001
_refine_ls_structure_factor_coef Fsqd
_refine_ls_weighting_details 'calc w=1/[\s^2^(Fo^2^)+(0.1263P)^2^+0.0000P] where P=(Fo^2^+2Fc^2^)/3'
_refine_ls_weighting_scheme calc
_refine_ls_wR_factor_gt 0.1962
_refine_ls_wR_factor_ref 0.2459
_reflns_number_gt 7506
_reflns_number_total 14642
_reflns_threshold_expression >2sigma(I)
_cod_data_source_file c3ee43982h2.cif
_cod_data_source_block 2
_cod_original_cell_volume 4017.8(10)
_cod_original_formula_sum 'C33 H26.50 Co F12 N7.50 O6 S2'
_cod_database_code 1514144
_olex2_refinement_description
;
1. Fixed Uiso
 At 1.2 times of:
  All C(H) groups
 At 1.5 times of:
  All C(H,H,H) groups
2. Uiso/Uaniso restraints and constraints
Uanis(F7A) = Uanis(F7) = Uanis(F7B) = Uanis(F8A) = 
Uanis(F8) = Uanis(F8B) = Uanis(F9A) = Uanis(F9) = Uanis(F9B)
3. Others
 Fixed Sof: F7(0.5) F8(0.5) F9(0.5) F8B(0.25) F8A(0.25) F7B(0.25) F9A(0.25)
 F7A(0.25) F9B(0.25)
4.a Aromatic/amide H refined with riding coordinates:
 C1(H1), C2(H2), C3(H3), C4(H4), C7(H7), C8(H8), C9(H9), C11(H11), C12(H12),
 C14(H14), C16(H16), C17(H17), C19(H19), C29(H29), C30(H30), C31(H31), C32(H32),
  C35(H35), C36(H36), C37(H37), C39(H39), C40(H40), C42(H42), C44(H44),
 C45(H45), C47(H47)
4.b Idealised Me refined as rotating group:
 C2S(H2SA,H2SB,H2SC), C4S(H4SA,H4SB,H4SC), C6S(H6SA,H6SB,H6SC), C22(H22A,H22B,
 H22C), C26(H26A,H26B,H26C), C28(H28A,H28B,H28C), C50(H50A,H50B,H50C), C58(H58A,
 H58B,H58C), C60(H60A,H60B,H60C)
;

loop_
_space_group_symop_id
_space_group_symop_operation_xyz
1 'x, y, z'
2 '-x, -y, -z'

loop_
_atom_site_label
_atom_site_type_symbol
_atom_site_fract_x
_atom_site_fract_y
_atom_site_fract_z
_atom_site_U_iso_or_equiv
_atom_site_adp_type
_atom_site_occupancy
_atom_site_symmetry_multiplicity
_atom_site_calc_flag
_atom_site_refinement_flags
_atom_site_disorder_assembly
_atom_site_disorder_group
Co1 Co 0.41179(6) 0.92810(6) 0.33303(5) 0.0243(3) Uani 1 1 d . . .
Co2 Co 0.09148(6) 0.54895(6) 0.17273(6) 0.0257(3) Uani 1 1 d . . .
S1 S 0.22941(14) 0.47654(13) 0.54415(12) 0.0424(5) Uani 1 1 d . . .
S2 S 0.24177(13) 0.00846(13) 1.00508(13) 0.0392(5) Uani 1 1 d . . .
S3 S 0.18186(12) 0.13418(13) 0.43385(13) 0.0369(5) Uani 1 1 d . . .
S4 S 0.32821(12) 0.37556(14) 0.05654(13) 0.0396(5) Uani 1 1 d . . .
F1 F 0.1413(3) 0.6516(3) 0.6839(3) 0.0608(14) Uani 1 1 d . . .
F2 F 0.2379(3) 0.6623(3) 0.7540(3) 0.0561(13) Uani 1 1 d . . .
F3 F 0.2488(3) 0.5575(3) 0.7120(3) 0.0621(14) Uani 1 1 d . . .
F4 F 0.4256(3) 0.6277(4) 0.1474(4) 0.094(2) Uani 1 1 d . . .
F5 F 0.2966(3) 0.6539(4) 0.1572(4) 0.0741(17) Uani 1 1 d . . .
F6 F 0.3563(4) 0.5500(3) 0.2648(3) 0.0820(19) Uani 1 1 d . . .
F7 F 0.2889(7) 0.9144(8) -0.1868(7) 0.0487(13) Uani 0.50 1 d P A 1
F8 F 0.3769(6) 0.8040(7) -0.1767(6) 0.0487(13) Uani 0.50 1 d P A 1
F9 F 0.2688(8) 0.8312(8) -0.2476(8) 0.0487(13) Uani 0.50 1 d P A 1
F10 F 0.0756(3) 0.8358(3) 0.3735(3) 0.0678(15) Uani 1 1 d . . .
F11 F 0.2054(3) 0.8186(3) 0.3535(3) 0.0671(15) Uani 1 1 d . . .
F12 F 0.1361(4) 0.9236(3) 0.2507(3) 0.0747(17) Uani 1 1 d . . .
F13 F 0.0868(3) 0.4046(4) 0.6113(4) 0.0823(18) Uani 1 1 d . . .
F14 F 0.1924(3) 0.3085(3) 0.6554(3) 0.0711(16) Uani 1 1 d . . .
F15 F 0.1594(3) 0.4058(3) 0.7072(3) 0.0577(13) Uani 1 1 d . . .
F16 F 0.3084(3) 0.0657(3) 0.8414(3) 0.0567(13) Uani 1 1 d . . .
F17 F 0.2313(3) 0.1678(3) 0.8641(3) 0.0584(13) Uani 1 1 d . . .
F18 F 0.1766(3) 0.0589(3) 0.8562(3) 0.0625(14) Uani 1 1 d . . .
F19 F 0.0427(3) 0.1933(4) 0.3588(3) 0.0829(18) Uani 1 1 d . . .
F20 F 0.0806(4) 0.0520(4) 0.3902(3) 0.0781(17) Uani 1 1 d . . .
F21 F 0.0299(3) 0.0902(4) 0.4921(3) 0.0703(15) Uani 1 1 d . . .
F22 F 0.4739(3) 0.3173(5) 0.0178(4) 0.098(2) Uani 1 1 d . . .
F23 F 0.3761(4) 0.2282(5) 0.0450(5) 0.105(2) Uani 1 1 d . . .
F24 F 0.4270(4) 0.2407(4) 0.1513(3) 0.093(2) Uani 1 1 d . . .
O1 O 0.1896(4) 0.5641(3) 0.5324(3) 0.0537(16) Uani 1 1 d . . .
O2 O 0.3090(3) 0.4569(3) 0.5788(3) 0.0431(14) Uani 1 1 d . . .
O3 O 0.2243(4) 0.4540(4) 0.4722(3) 0.0653(18) Uani 1 1 d . . .
O4 O 0.3081(3) 0.0395(4) 1.0301(3) 0.0493(15) Uani 1 1 d . . .
O5 O 0.1607(3) 0.0286(3) 1.0394(3) 0.0467(14) Uani 1 1 d . . .
O6 O 0.2548(3) -0.0831(3) 1.0122(3) 0.0413(13) Uani 1 1 d . . .
O7 O 0.1678(3) 0.2014(3) 0.4669(3) 0.0402(13) Uani 1 1 d . . .
O8 O 0.2225(3) 0.1655(4) 0.3461(4) 0.0550(16) Uani 1 1 d . . .
O9 O 0.2119(4) 0.0459(4) 0.4979(4) 0.0652(18) Uani 1 1 d . . .
O10 O 0.3143(4) 0.4239(4) -0.0352(4) 0.076(2) Uani 1 1 d . . .
O11 O 0.3675(4) 0.4312(4) 0.0848(5) 0.076(2) Uani 1 1 d . . .
O12 O 0.2598(3) 0.3300(4) 0.1144(4) 0.0535(15) Uani 1 1 d . . .
N1 N 0.4638(3) 1.0196(4) 0.3671(3) 0.0235(13) Uani 1 1 d . . .
N1S N 0.4818(5) 0.6149(7) 0.6854(6) 0.077(3) Uani 1 1 d . . .
N2 N 0.5120(3) 0.8521(3) 0.4016(3) 0.0221(12) Uani 1 1 d . . .
N2S N 0.4413(5) 0.1960(7) 0.8444(6) 0.083(3) Uani 1 1 d . . .
N3 N 0.3473(3) 0.8322(3) 0.4487(3) 0.0236(13) Uani 1 1 d . . .
N3S N 0.0371(5) -0.0963(6) 0.7959(5) 0.060(2) Uani 1 1 d . . .
N4 N 0.4003(3) 0.8290(4) 0.2884(3) 0.0269(13) Uani 1 1 d . . .
N5 N 0.3073(4) 1.0107(4) 0.2799(3) 0.0282(13) Uani 1 1 d . . .
N6 N 0.4789(4) 1.0021(4) 0.2069(4) 0.0320(14) Uani 1 1 d . . .
N7 N 0.0382(4) 0.4574(4) 0.1396(3) 0.0278(14) Uani 1 1 d . . .
N8 N -0.0052(3) 0.6282(3) 0.1014(3) 0.0237(13) Uani 1 1 d . . .
N9 N 0.1016(3) 0.6465(3) 0.2188(3) 0.0244(13) Uani 1 1 d . . .
N10 N 0.1599(3) 0.6429(4) 0.0586(3) 0.0261(13) Uani 1 1 d . . .
N11 N 0.1932(4) 0.4647(4) 0.2245(4) 0.0299(14) Uani 1 1 d . . .
N12 N 0.0273(4) 0.4677(4) 0.3007(4) 0.0295(14) Uani 1 1 d . . .
C1 C 0.4310(4) 1.1026(4) 0.3556(4) 0.0252(16) Uani 1 1 d . . .
H1 H 0.3758 1.1207 0.3391 0.030 Uiso 1 1 calc R . .
C1S C 0.4707(6) 0.5907(6) 0.7577(7) 0.058(2) Uani 1 1 d . . .
C2 C 0.4753(4) 1.1614(5) 0.3670(4) 0.0280(16) Uani 1 1 d . . .
H2 H 0.4503 1.2192 0.3594 0.034 Uiso 1 1 calc R . .
C2S C 0.4601(5) 0.5612(6) 0.8550(6) 0.062(3) Uani 1 1 d . . .
H2SA H 0.4408 0.6141 0.8657 0.093 Uiso 1 1 calc R . .
H2SB H 0.5133 0.5355 0.8808 0.093 Uiso 1 1 calc R . .
H2SC H 0.4192 0.5145 0.8826 0.093 Uiso 1 1 calc R . .
C3 C 0.5556(4) 1.1375(4) 0.3893(4) 0.0288(16) Uani 1 1 d . . .
H3 H 0.5868 1.1787 0.3966 0.035 Uiso 1 1 calc R . .
C3S C 0.4023(6) 0.2654(7) 0.8234(6) 0.058(2) Uani 1 1 d . . .
C4 C 0.5907(4) 1.0519(4) 0.4013(4) 0.0262(16) Uani 1 1 d . . .
H4 H 0.6462 1.0335 0.4170 0.031 Uiso 1 1 calc R . .
C4S C 0.3557(6) 0.3558(7) 0.7929(6) 0.079(3) Uani 1 1 d . . .
H4SA H 0.3870 0.4018 0.7422 0.119 Uiso 1 1 calc R . .
H4SB H 0.3475 0.3733 0.8413 0.119 Uiso 1 1 calc R . .
H4SC H 0.3016 0.3521 0.7752 0.119 Uiso 1 1 calc R . .
C5 C 0.5429(4) 0.9947(4) 0.3898(4) 0.0230(15) Uani 1 1 d . . .
C5S C 0.0703(6) -0.0353(7) 0.7472(6) 0.049(2) Uani 1 1 d . . .
C6 C 0.5709(4) 0.8986(4) 0.4057(4) 0.0241(16) Uani 1 1 d . . .
C6S C 0.1139(7) 0.0461(6) 0.6830(6) 0.078(3) Uani 1 1 d . . .
H6SA H 0.0823 0.0796 0.6306 0.117 Uiso 1 1 calc R . .
H6SB H 0.1691 0.0268 0.6654 0.117 Uiso 1 1 calc R . .
H6SC H 0.1192 0.0859 0.7105 0.117 Uiso 1 1 calc R . .
C7 C 0.6489(4) 0.8589(5) 0.4310(4) 0.0285(16) Uani 1 1 d . . .
H7 H 0.6906 0.8931 0.4341 0.034 Uiso 1 1 calc R . .
C8 C 0.6633(4) 0.7676(5) 0.4515(4) 0.0305(17) Uani 1 1 d . . .
H8 H 0.7171 0.7386 0.4652 0.037 Uiso 1 1 calc R . .
C9 C 0.6002(4) 0.7184(5) 0.4520(4) 0.0308(17) Uani 1 1 d . . .
H9 H 0.6097 0.6547 0.4692 0.037 Uiso 1 1 calc R . .
C10 C 0.5230(4) 0.7609(4) 0.4278(4) 0.0221(15) Uani 1 1 d . . .
C11 C 0.2820(4) 0.8606(5) 0.4890(4) 0.0295(17) Uani 1 1 d . . .
H11 H 0.2642 0.9238 0.4630 0.035 Uiso 1 1 calc R . .
C12 C 0.2410(4) 0.8021(5) 0.5656(4) 0.0342(18) Uani 1 1 d . . .
H12 H 0.1962 0.8240 0.5933 0.041 Uiso 1 1 calc R . .
C13 C 0.2663(4) 0.7100(5) 0.6018(4) 0.0309(17) Uani 1 1 d . . .
C14 C 0.3317(4) 0.6794(5) 0.5608(4) 0.0285(16) Uani 1 1 d . . .
H14 H 0.3490 0.6162 0.5851 0.034 Uiso 1 1 calc R . .
C15 C 0.3718(4) 0.7420(4) 0.4838(4) 0.0242(15) Uani 1 1 d . . .
C16 C 0.3702(4) 0.8543(5) 0.2111(4) 0.0317(17) Uani 1 1 d . . .
H16 H 0.3576 0.9178 0.1755 0.038 Uiso 1 1 calc R . .
C17 C 0.3560(4) 0.7949(5) 0.1789(4) 0.0306(17) Uani 1 1 d . . .
H17 H 0.3342 0.8159 0.1230 0.037 Uiso 1 1 calc R . .
C18 C 0.3750(4) 0.7029(5) 0.2320(4) 0.0290(16) Uani 1 1 d . . .
C19 C 0.4062(4) 0.6749(5) 0.3138(4) 0.0280(16) Uani 1 1 d . . .
H19 H 0.4199 0.6118 0.3501 0.034 Uiso 1 1 calc R . .
C20 C 0.4169(4) 0.7385(4) 0.3413(4) 0.0229(15) Uani 1 1 d . . .
C21 C 0.4458(4) 0.7127(4) 0.4332(4) 0.0226(15) Uani 1 1 d . . .
C22 C 0.4650(4) 0.6083(4) 0.4828(4) 0.0322(17) Uani 1 1 d . . .
H22A H 0.5090 0.5897 0.4487 0.048 Uiso 1 1 calc R . .
H22B H 0.4150 0.5767 0.4899 0.048 Uiso 1 1 calc R . .
H22C H 0.4831 0.5922 0.5413 0.048 Uiso 1 1 calc R . .
C23 C 0.2235(5) 0.6444(5) 0.6882(5) 0.0399(19) Uani 1 1 d . . .
C24 C 0.3640(5) 0.6342(6) 0.2001(5) 0.040(2) Uani 1 1 d . . .
C25 C 0.2558(4) 1.0584(5) 0.2395(4) 0.0264(16) Uani 1 1 d . . .
C26 C 0.1903(4) 1.1188(4) 0.1871(4) 0.0343(18) Uani 1 1 d . . .
H26A H 0.1865 1.1078 0.1358 0.051 Uiso 1 1 calc R . .
H26B H 0.2027 1.1827 0.1666 0.051 Uiso 1 1 calc R . .
H26C H 0.1375 1.1069 0.2235 0.051 Uiso 1 1 calc R . .
C27 C 0.5038(4) 1.0367(5) 0.1343(5) 0.0373(18) Uani 1 1 d . . .
C28 C 0.5349(5) 1.0791(6) 0.0420(5) 0.060(2) Uani 1 1 d . . .
H28A H 0.4884 1.0997 0.0043 0.089 Uiso 1 1 calc R . .
H28B H 0.5715 1.0346 0.0291 0.089 Uiso 1 1 calc R . .
H28C H 0.5660 1.1318 0.0300 0.089 Uiso 1 1 calc R . .
C29 C 0.0665(4) 0.3721(4) 0.1558(4) 0.0277(16) Uani 1 1 d . . .
H29 H 0.1214 0.3520 0.1729 0.033 Uiso 1 1 calc R . .
C30 C 0.0183(5) 0.3126(5) 0.1485(4) 0.0329(18) Uani 1 1 d . . .
H30 H 0.0399 0.2522 0.1609 0.039 Uiso 1 1 calc R . .
C31 C -0.0601(4) 0.3404(5) 0.1236(4) 0.0308(17) Uani 1 1 d . . .
H31 H -0.0940 0.2995 0.1193 0.037 Uiso 1 1 calc R . .
C32 C -0.0904(4) 0.4299(5) 0.1042(4) 0.0285(16) Uani 1 1 d . . .
H32 H -0.1445 0.4514 0.0852 0.034 Uiso 1 1 calc R . .
C33 C -0.0398(4) 0.4857(4) 0.1134(4) 0.0235(15) Uani 1 1 d . . .
C34 C -0.0639(4) 0.5833(4) 0.0930(4) 0.0253(16) Uani 1 1 d . . .
C35 C -0.1405(4) 0.6263(5) 0.0628(4) 0.0302(17) Uani 1 1 d . . .
H35 H -0.1836 0.5935 0.0598 0.036 Uiso 1 1 calc R . .
C36 C -0.1501(5) 0.7189(5) 0.0375(4) 0.0332(18) Uani 1 1 d . . .
H36 H -0.2020 0.7508 0.0188 0.040 Uiso 1 1 calc R . .
C37 C -0.0867(4) 0.7659(5) 0.0385(4) 0.0313(17) Uani 1 1 d . . .
H37 H -0.0936 0.8305 0.0170 0.038 Uiso 1 1 calc R . .
C38 C -0.0124(4) 0.7199(4) 0.0709(4) 0.0242(16) Uani 1 1 d . . .
C39 C 0.1271(4) 0.6198(5) 0.2993(4) 0.0299(17) Uani 1 1 d . . .
H39 H 0.1371 0.5560 0.3356 0.036 Uiso 1 1 calc R . .
C40 C 0.1397(4) 0.6778(4) 0.3325(4) 0.0293(17) Uani 1 1 d . . .
H40 H 0.1583 0.6557 0.3901 0.035 Uiso 1 1 calc R . .
C41 C 0.1242(4) 0.7707(4) 0.2789(4) 0.0299(17) Uani 1 1 d . . .
C42 C 0.0994(4) 0.8009(4) 0.1946(4) 0.0264(16) Uani 1 1 d . . .
H42 H 0.0908 0.8646 0.1567 0.032 Uiso 1 1 calc R . .
C43 C 0.0874(4) 0.7367(4) 0.1662(4) 0.0238(15) Uani 1 1 d . . .
C44 C 0.2253(4) 0.6118(5) 0.0217(4) 0.0293(17) Uani 1 1 d . . .
H44 H 0.2407 0.5480 0.0485 0.035 Uiso 1 1 calc R . .
C45 C 0.2704(5) 0.6680(5) -0.0525(5) 0.0368(18) Uani 1 1 d . . .
H45 H 0.3152 0.6438 -0.0782 0.044 Uiso 1 1 calc R . .
C46 C 0.2497(4) 0.7610(5) -0.0897(4) 0.0303(17) Uani 1 1 d . A .
C47 C 0.1834(4) 0.7933(5) -0.0506(4) 0.0269(16) Uani 1 1 d . . .
H47 H 0.1686 0.8571 -0.0755 0.032 Uiso 1 1 calc R . .
C48 C 0.1391(4) 0.7344(4) 0.0233(4) 0.0267(16) Uani 1 1 d . . .
C49 C 0.0647(4) 0.7651(4) 0.0709(4) 0.0234(15) Uani 1 1 d . . .
C50 C 0.0479(4) 0.8697(4) 0.0211(4) 0.0299(17) Uani 1 1 d . . .
H50A H 0.0307 0.8866 -0.0380 0.045 Uiso 1 1 calc R . .
H50B H 0.0986 0.8998 0.0152 0.045 Uiso 1 1 calc R . .
H50C H 0.0039 0.8894 0.0543 0.045 Uiso 1 1 calc R . .
C51 C 0.1356(5) 0.8377(5) 0.3130(4) 0.0333(18) Uani 1 1 d . . .
C52 C 0.2969(5) 0.8241(6) -0.1709(6) 0.045(2) Uani 1 1 d . . .
C53 C 0.1636(5) 0.3954(6) 0.6346(6) 0.052(2) Uani 1 1 d . . .
C54 C 0.2392(5) 0.0775(5) 0.8877(6) 0.048(2) Uani 1 1 d . . .
C55 C 0.0780(5) 0.1155(6) 0.4185(5) 0.051(2) Uani 1 1 d . . .
C56 C 0.4045(6) 0.2863(6) 0.0673(6) 0.060(3) Uani 1 1 d . . .
C57 C 0.2453(5) 0.4142(5) 0.2605(4) 0.0335(17) Uani 1 1 d . . .
C58 C 0.3122(5) 0.3491(5) 0.3052(6) 0.058(2) Uani 1 1 d . . .
H58A H 0.3653 0.3772 0.2808 0.086 Uiso 1 1 calc R . .
H58B H 0.3119 0.2945 0.2961 0.086 Uiso 1 1 calc R . .
H58C H 0.3047 0.3316 0.3688 0.086 Uiso 1 1 calc R . .
C59 C 0.0128(4) 0.4132(5) 0.3705(5) 0.0298(17) Uani 1 1 d . . .
C60 C -0.0038(5) 0.3418(5) 0.4618(4) 0.049(2) Uani 1 1 d . . .
H60A H -0.0552 0.3137 0.4662 0.074 Uiso 1 1 calc R . .
H60B H -0.0095 0.3693 0.5027 0.074 Uiso 1 1 calc R . .
H60C H 0.0422 0.2949 0.4775 0.074 Uiso 1 1 calc R . .
F8B F 0.3616(14) 0.7729(14) -0.1977(13) 0.0487(13) Uani 0.25 1 d P A 3
F8A F 0.3730(13) 0.8368(15) -0.1470(12) 0.0487(13) Uani 0.25 1 d P A 2
F7B F 0.3297(14) 0.8831(15) -0.1596(12) 0.0487(13) Uani 0.25 1 d P A 3
F9A F 0.3122(15) 0.7976(14) -0.2275(12) 0.0487(13) Uani 0.25 1 d P A 2
F7A F 0.2582(13) 0.9134(15) -0.2081(13) 0.0487(13) Uani 0.25 1 d P A 2
F9B F 0.2505(15) 0.8563(15) -0.2410(16) 0.0487(13) Uani 0.25 1 d P A 3

loop_
_atom_site_aniso_label
_atom_site_aniso_U_11
_atom_site_aniso_U_22
_atom_site_aniso_U_33
_atom_site_aniso_U_23
_atom_site_aniso_U_13
_atom_site_aniso_U_12
Co1 0.0300(6) 0.0196(5) 0.0230(5) -0.0097(4) -0.0074(4) 0.0061(4)
Co2 0.0330(6) 0.0195(5) 0.0242(5) -0.0095(4) -0.0099(4) 0.0067(4)
S1 0.0621(15) 0.0314(11) 0.0298(10) -0.0134(9) -0.0087(10) 0.0166(10)
S2 0.0479(13) 0.0270(10) 0.0450(12) -0.0173(9) -0.0162(10) 0.0064(9)
S3 0.0354(12) 0.0368(11) 0.0481(12) -0.0281(10) -0.0082(9) 0.0062(9)
S4 0.0331(12) 0.0390(12) 0.0484(12) -0.0206(10) -0.0082(10) 0.0004(10)
F1 0.051(3) 0.083(4) 0.044(3) -0.023(3) 0.008(2) -0.026(3)
F2 0.072(3) 0.071(3) 0.029(2) -0.025(2) 0.011(2) -0.026(3)
F3 0.098(4) 0.037(3) 0.038(3) -0.011(2) 0.029(3) -0.014(3)
F4 0.080(4) 0.128(5) 0.138(5) -0.120(5) 0.045(4) -0.034(4)
F5 0.076(4) 0.076(4) 0.108(4) -0.068(3) -0.046(3) 0.013(3)
F6 0.159(6) 0.031(3) 0.066(3) -0.022(3) -0.045(4) -0.009(3)
F7 0.047(4) 0.050(4) 0.038(3) -0.012(2) 0.002(2) -0.003(3)
F8 0.047(4) 0.050(4) 0.038(3) -0.012(2) 0.002(2) -0.003(3)
F9 0.047(4) 0.050(4) 0.038(3) -0.012(2) 0.002(2) -0.003(3)
F10 0.085(4) 0.067(3) 0.070(3) -0.053(3) 0.036(3) -0.026(3)
F11 0.067(4) 0.074(4) 0.095(4) -0.064(3) -0.040(3) 0.015(3)
F12 0.157(6) 0.032(3) 0.038(3) -0.012(2) -0.017(3) -0.028(3)
F13 0.054(4) 0.104(5) 0.120(5) -0.077(4) -0.014(3) 0.004(3)
F14 0.095(4) 0.032(3) 0.069(3) -0.016(2) 0.021(3) 0.001(3)
F15 0.067(3) 0.064(3) 0.039(3) -0.025(2) 0.008(2) 0.003(3)
F16 0.066(3) 0.052(3) 0.054(3) -0.030(2) -0.002(3) 0.011(3)
F17 0.081(4) 0.032(3) 0.047(3) -0.008(2) -0.003(3) 0.010(2)
F18 0.070(4) 0.069(3) 0.050(3) -0.024(3) -0.021(3) -0.007(3)
F19 0.066(4) 0.106(5) 0.066(4) -0.026(3) -0.034(3) 0.010(3)
F20 0.102(4) 0.095(4) 0.061(3) -0.049(3) 0.011(3) -0.056(4)
F21 0.064(3) 0.104(4) 0.054(3) -0.044(3) 0.018(3) -0.037(3)
F22 0.050(4) 0.131(6) 0.083(4) -0.032(4) 0.023(3) 0.014(4)
F23 0.099(5) 0.112(5) 0.150(6) -0.103(5) 0.001(4) -0.001(4)
F24 0.089(4) 0.087(4) 0.057(3) -0.001(3) -0.017(3) 0.040(4)
O1 0.083(4) 0.032(3) 0.039(3) -0.015(3) -0.018(3) 0.031(3)
O2 0.045(3) 0.032(3) 0.040(3) -0.009(2) -0.002(3) 0.011(3)
O3 0.102(5) 0.055(4) 0.040(3) -0.027(3) -0.014(3) 0.026(4)
O4 0.067(4) 0.046(3) 0.044(3) -0.025(3) -0.012(3) -0.009(3)
O5 0.063(4) 0.027(3) 0.041(3) -0.012(2) 0.000(3) 0.017(3)
O6 0.054(4) 0.026(3) 0.049(3) -0.020(2) -0.018(3) 0.009(3)
O7 0.049(3) 0.033(3) 0.047(3) -0.026(3) -0.003(3) 0.004(3)
O8 0.054(4) 0.067(4) 0.058(4) -0.043(3) 0.023(3) -0.020(3)
O9 0.089(5) 0.041(4) 0.076(4) -0.035(3) -0.041(4) 0.025(3)
O10 0.048(4) 0.086(5) 0.055(4) 0.005(3) -0.016(3) -0.010(4)
O11 0.067(4) 0.067(4) 0.118(6) -0.062(4) -0.013(4) 0.002(4)
O12 0.039(3) 0.053(4) 0.062(4) -0.022(3) 0.011(3) -0.010(3)
N1 0.023(3) 0.026(3) 0.020(3) -0.009(2) -0.005(2) 0.003(3)
N1S 0.052(5) 0.117(8) 0.057(5) -0.033(5) -0.012(5) -0.004(5)
N2 0.026(3) 0.020(3) 0.021(3) -0.011(2) -0.004(2) 0.003(3)
N2S 0.060(6) 0.094(7) 0.093(7) -0.043(6) -0.002(5) 0.002(5)
N3 0.024(3) 0.024(3) 0.026(3) -0.015(3) -0.008(3) 0.007(3)
N3S 0.069(6) 0.054(5) 0.062(5) -0.027(4) -0.019(4) -0.002(4)
N4 0.032(3) 0.030(3) 0.020(3) -0.014(3) -0.003(3) 0.007(3)
N5 0.034(4) 0.019(3) 0.029(3) -0.008(3) -0.006(3) 0.001(3)
N6 0.034(4) 0.032(3) 0.027(3) -0.012(3) -0.005(3) 0.004(3)
N7 0.040(4) 0.021(3) 0.023(3) -0.011(2) -0.008(3) 0.005(3)
N8 0.031(3) 0.021(3) 0.018(3) -0.008(2) -0.007(2) 0.003(3)
N9 0.027(3) 0.020(3) 0.024(3) -0.008(2) -0.005(2) 0.004(3)
N10 0.026(3) 0.029(3) 0.023(3) -0.013(3) -0.006(3) 0.005(3)
N11 0.036(4) 0.023(3) 0.031(3) -0.012(3) -0.008(3) 0.002(3)
N12 0.041(4) 0.021(3) 0.026(3) -0.009(3) -0.004(3) -0.001(3)
C1 0.024(4) 0.030(4) 0.021(3) -0.013(3) -0.004(3) 0.007(3)
C1S 0.044(6) 0.048(6) 0.065(7) -0.014(5) 0.001(5) 0.001(4)
C2 0.033(4) 0.024(4) 0.021(4) -0.006(3) -0.005(3) 0.007(3)
C2S 0.041(6) 0.070(7) 0.072(7) -0.031(5) 0.007(5) -0.008(5)
C3 0.035(4) 0.026(4) 0.029(4) -0.017(3) 0.001(3) -0.002(3)
C3S 0.048(6) 0.067(7) 0.059(6) -0.029(5) -0.002(5) -0.008(5)
C4 0.023(4) 0.034(4) 0.016(3) -0.007(3) 0.002(3) -0.004(3)
C4S 0.093(8) 0.080(8) 0.058(6) -0.028(6) -0.030(6) 0.032(6)
C5 0.025(4) 0.025(4) 0.017(3) -0.009(3) -0.004(3) 0.005(3)
C5S 0.049(6) 0.054(6) 0.044(5) -0.019(5) -0.023(5) -0.001(5)
C6 0.029(4) 0.022(4) 0.016(3) -0.006(3) 0.005(3) 0.002(3)
C6S 0.100(9) 0.062(7) 0.051(6) -0.003(5) -0.013(6) -0.012(6)
C7 0.032(4) 0.027(4) 0.026(4) -0.013(3) -0.001(3) -0.001(3)
C8 0.026(4) 0.036(4) 0.032(4) -0.020(3) -0.009(3) 0.016(4)
C9 0.028(4) 0.029(4) 0.034(4) -0.015(3) -0.004(3) 0.006(3)
C10 0.028(4) 0.023(4) 0.014(3) -0.008(3) -0.004(3) 0.009(3)
C11 0.035(4) 0.031(4) 0.027(4) -0.018(3) -0.010(3) 0.008(3)
C12 0.032(4) 0.047(5) 0.032(4) -0.025(4) -0.002(3) -0.001(4)
C13 0.037(5) 0.033(4) 0.029(4) -0.018(3) -0.003(3) -0.005(4)
C14 0.031(4) 0.032(4) 0.027(4) -0.017(3) -0.002(3) -0.001(3)
C15 0.029(4) 0.022(4) 0.021(3) -0.009(3) -0.006(3) 0.003(3)
C16 0.037(5) 0.028(4) 0.028(4) -0.011(3) -0.008(3) 0.007(3)
C17 0.037(4) 0.033(4) 0.024(4) -0.015(3) -0.010(3) 0.007(4)
C18 0.017(4) 0.042(5) 0.038(4) -0.026(4) 0.000(3) -0.004(3)
C19 0.026(4) 0.025(4) 0.030(4) -0.012(3) -0.003(3) 0.004(3)
C20 0.023(4) 0.025(4) 0.018(3) -0.009(3) 0.000(3) 0.006(3)
C21 0.025(4) 0.015(3) 0.025(3) -0.008(3) -0.008(3) 0.012(3)
C22 0.036(4) 0.021(4) 0.038(4) -0.013(3) -0.003(3) 0.008(3)
C23 0.047(6) 0.045(5) 0.035(4) -0.022(4) 0.004(4) -0.015(4)
C24 0.040(5) 0.047(5) 0.049(5) -0.033(4) -0.012(4) 0.002(4)
C25 0.030(4) 0.023(4) 0.026(4) -0.011(3) -0.002(3) 0.000(3)
C26 0.043(5) 0.021(4) 0.034(4) -0.009(3) -0.009(4) 0.004(3)
C27 0.027(4) 0.046(5) 0.039(5) -0.020(4) -0.006(4) 0.003(4)
C28 0.064(6) 0.073(6) 0.038(5) -0.022(5) 0.016(4) -0.019(5)
C29 0.033(4) 0.023(4) 0.029(4) -0.014(3) -0.004(3) 0.002(3)
C30 0.048(5) 0.024(4) 0.024(4) -0.011(3) 0.004(3) 0.002(4)
C31 0.034(5) 0.034(4) 0.030(4) -0.019(3) 0.005(3) -0.009(4)
C32 0.025(4) 0.037(4) 0.022(4) -0.011(3) -0.006(3) -0.002(3)
C33 0.024(4) 0.026(4) 0.015(3) -0.005(3) -0.002(3) 0.001(3)
C34 0.029(4) 0.027(4) 0.016(3) -0.006(3) -0.009(3) 0.005(3)
C35 0.033(4) 0.027(4) 0.030(4) -0.013(3) -0.009(3) 0.003(3)
C36 0.033(5) 0.037(4) 0.025(4) -0.011(3) -0.010(3) 0.009(4)
C37 0.036(5) 0.025(4) 0.035(4) -0.015(3) -0.007(3) 0.005(3)
C38 0.033(4) 0.021(4) 0.018(3) -0.009(3) -0.008(3) 0.007(3)
C39 0.037(4) 0.026(4) 0.024(4) -0.009(3) -0.013(3) 0.010(3)
C40 0.043(5) 0.023(4) 0.020(3) -0.008(3) -0.005(3) 0.001(3)
C41 0.037(4) 0.023(4) 0.028(4) -0.011(3) -0.001(3) -0.003(3)
C42 0.030(4) 0.021(4) 0.028(4) -0.010(3) -0.002(3) 0.000(3)
C43 0.020(4) 0.028(4) 0.025(4) -0.013(3) -0.005(3) 0.004(3)
C44 0.029(4) 0.028(4) 0.031(4) -0.013(3) -0.006(3) 0.005(3)
C45 0.041(5) 0.038(5) 0.036(4) -0.021(4) -0.002(4) 0.000(4)
C46 0.037(5) 0.034(4) 0.026(4) -0.018(3) -0.004(3) -0.002(4)
C47 0.036(4) 0.028(4) 0.024(4) -0.016(3) -0.013(3) 0.004(3)
C48 0.038(4) 0.020(4) 0.019(3) -0.006(3) -0.006(3) 0.003(3)
C49 0.029(4) 0.016(3) 0.022(3) -0.006(3) -0.011(3) 0.007(3)
C50 0.040(5) 0.021(4) 0.023(4) -0.004(3) -0.010(3) 0.002(3)
C51 0.047(5) 0.028(4) 0.022(4) -0.010(3) 0.000(4) -0.002(4)
C52 0.040(5) 0.055(6) 0.062(6) -0.047(5) 0.011(4) -0.010(4)
C53 0.048(6) 0.054(6) 0.057(6) -0.031(5) -0.006(5) 0.014(5)
C54 0.053(6) 0.036(5) 0.067(6) -0.035(4) -0.009(5) 0.007(4)
C55 0.055(6) 0.065(6) 0.032(5) -0.020(4) 0.004(4) -0.019(5)
C56 0.062(7) 0.056(6) 0.066(6) -0.037(5) 0.011(5) 0.002(5)
C57 0.040(5) 0.025(4) 0.029(4) -0.006(3) -0.004(4) -0.005(4)
C58 0.039(5) 0.037(5) 0.073(6) -0.001(4) -0.023(5) 0.003(4)
C59 0.034(4) 0.024(4) 0.030(4) -0.012(3) -0.004(3) 0.008(3)
C60 0.055(6) 0.045(5) 0.030(4) -0.005(4) 0.004(4) 0.008(4)
F8B 0.047(4) 0.050(4) 0.038(3) -0.012(2) 0.002(2) -0.003(3)
F8A 0.047(4) 0.050(4) 0.038(3) -0.012(2) 0.002(2) -0.003(3)
F7B 0.047(4) 0.050(4) 0.038(3) -0.012(2) 0.002(2) -0.003(3)
F9A 0.047(4) 0.050(4) 0.038(3) -0.012(2) 0.002(2) -0.003(3)
F7A 0.047(4) 0.050(4) 0.038(3) -0.012(2) 0.002(2) -0.003(3)
F9B 0.047(4) 0.050(4) 0.038(3) -0.012(2) 0.002(2) -0.003(3)

loop_
_atom_type_symbol
_atom_type_description
_atom_type_scat_dispersion_real
_atom_type_scat_dispersion_imag
_atom_type_scat_source
C C 0.0033 0.0016 'International Tables Vol C Tables 4.2.6.8 and 6.1.1.4'
H H 0.0000 0.0000 'International Tables Vol C Tables 4.2.6.8 and 6.1.1.4'
N N 0.0061 0.0033 'International Tables Vol C Tables 4.2.6.8 and 6.1.1.4'
O O 0.0106 0.0060 'International Tables Vol C Tables 4.2.6.8 and 6.1.1.4'
F F 0.0171 0.0103 'International Tables Vol C Tables 4.2.6.8 and 6.1.1.4'
S S 0.1246 0.1234 'International Tables Vol C Tables 4.2.6.8 and 6.1.1.4'
Co Co 0.3494 0.9721 'International Tables Vol C Tables 4.2.6.8 and 6.1.1.4'

loop_
_geom_angle_atom_site_label_1
_geom_angle_atom_site_label_2
_geom_angle_atom_site_label_3
_geom_angle
N1 Co1 N6 83.6(2)
N2 Co1 N1 76.4(2)
N2 Co1 N3 81.1(2)
N2 Co1 N4 90.4(2)
N2 Co1 N5 170.97(19)
N2 Co1 N6 97.2(2)
N3 Co1 N1 107.88(19)
N3 Co1 N4 82.0(2)
N3 Co1 N6 167.5(2)
N4 Co1 N1 161.7(2)
N4 Co1 N6 85.7(2)
N5 Co1 N1 97.1(2)
N5 Co1 N3 95.3(2)
N5 Co1 N4 97.3(2)
N5 Co1 N6 88.1(2)
N7 Co2 N12 81.5(2)
N8 Co2 N7 77.4(2)
N8 Co2 N9 89.6(2)
N8 Co2 N10 80.9(2)
N8 Co2 N12 101.3(2)
N9 Co2 N7 160.4(2)
N9 Co2 N10 82.8(2)
N9 Co2 N12 86.9(2)
N10 Co2 N7 108.94(19)
N10 Co2 N12 169.52(19)
N11 Co2 N7 95.9(2)
N11 Co2 N8 169.5(2)
N11 Co2 N9 98.9(2)
N11 Co2 N10 94.0(2)
N11 Co2 N12 85.4(2)
O1 S1 C53 102.3(3)
O2 S1 O1 114.2(3)
O2 S1 O3 115.0(3)
O2 S1 C53 104.0(4)
O3 S1 O1 115.5(3)
O3 S1 C53 103.4(4)
O4 S2 O5 113.7(3)
O4 S2 O6 115.7(3)
O4 S2 C54 105.6(4)
O5 S2 O6 114.6(3)
O5 S2 C54 103.2(3)
O6 S2 C54 102.0(3)
O7 S3 C55 103.6(4)
O8 S3 O7 115.6(3)
O8 S3 C55 102.7(3)
O9 S3 O7 113.7(3)
O9 S3 O8 115.2(3)
O9 S3 C55 103.8(4)
O10 S4 O11 111.3(4)
O10 S4 C56 106.3(4)
O11 S4 C56 103.6(4)
O12 S4 O10 115.9(4)
O12 S4 O11 114.0(4)
O12 S4 C56 104.5(4)
C1 N1 Co1 126.6(4)
C1 N1 C5 118.9(6)
C5 N1 Co1 113.7(4)
C6 N2 Co1 116.5(4)
C6 N2 C10 121.4(5)
C10 N2 Co1 121.2(4)
C11 N3 Co1 120.3(4)
C11 N3 C15 119.3(6)
C15 N3 Co1 120.3(4)
C16 N4 Co1 120.0(4)
C16 N4 C20 118.9(6)
C20 N4 Co1 120.9(4)
C25 N5 Co1 170.3(5)
C27 N6 Co1 167.6(6)
C29 N7 Co2 127.4(5)
C29 N7 C33 118.3(6)
C33 N7 Co2 113.2(4)
C34 N8 Co2 116.1(4)
C34 N8 C38 121.7(5)
C38 N8 Co2 122.1(4)
C39 N9 Co2 120.2(4)
C39 N9 C43 118.6(5)
C43 N9 Co2 121.1(4)
C44 N10 Co2 119.7(5)
C44 N10 C48 119.6(6)
C48 N10 Co2 120.7(4)
C57 N11 Co2 173.6(6)
C59 N12 Co2 162.5(6)
N1 C1 H1 119.2
N1 C1 C2 121.6(6)
C2 C1 H1 119.2
N1S C1S C2S 176.5(11)
C1 C2 H2 119.8
C1 C2 C3 120.3(6)
C3 C2 H2 119.8
C1S C2S H2SA 109.5
C1S C2S H2SB 109.5
C1S C2S H2SC 109.5
H2SA C2S H2SB 109.5
H2SA C2S H2SC 109.5
H2SB C2S H2SC 109.5
C2 C3 H3 120.5
C2 C3 C4 119.0(7)
C4 C3 H3 120.5
N2S C3S C4S 177.2(11)
C3 C4 H4 120.8
C5 C4 C3 118.3(6)
C5 C4 H4 120.8
C3S C4S H4SA 109.5
C3S C4S H4SB 109.5
C3S C4S H4SC 109.5
H4SA C4S H4SB 109.5
H4SA C4S H4SC 109.5
H4SB C4S H4SC 109.5
N1 C5 C4 121.9(6)
N1 C5 C6 114.0(6)
C4 C5 C6 124.0(6)
N3S C5S C6S 179.5(12)
N2 C6 C5 113.9(6)
N2 C6 C7 122.4(6)
C7 C6 C5 123.4(6)
C5S C6S H6SA 109.5
C5S C6S H6SB 109.5
C5S C6S H6SC 109.5
H6SA C6S H6SB 109.5
H6SA C6S H6SC 109.5
H6SB C6S H6SC 109.5
C6 C7 H7 121.5
C8 C7 C6 117.0(7)
C8 C7 H7 121.5
C7 C8 H8 119.9
C9 C8 C7 120.1(6)
C9 C8 H8 119.9
C8 C9 H9 119.8
C8 C9 C10 120.5(6)
C10 C9 H9 119.8
N2 C10 C9 118.3(6)
N2 C10 C21 116.1(5)
C9 C10 C21 125.5(6)
N3 C11 H11 118.8
N3 C11 C12 122.4(6)
C12 C11 H11 118.8
C11 C12 H12 120.8
C11 C12 C13 118.3(6)
C13 C12 H12 120.8
C12 C13 C23 119.2(6)
C14 C13 C12 120.0(7)
C14 C13 C23 120.8(7)
C13 C14 H14 120.4
C13 C14 C15 119.2(6)
C15 C14 H14 120.4
N3 C15 C14 120.7(6)
N3 C15 C21 117.1(6)
C14 C15 C21 122.2(6)
N4 C16 H16 117.8
N4 C16 C17 124.3(6)
C17 C16 H16 117.8
C16 C17 H17 121.7
C16 C17 C18 116.6(6)
C18 C17 H17 121.7
C17 C18 C19 120.0(6)
C17 C18 C24 119.7(6)
C19 C18 C24 120.3(7)
C18 C19 H19 120.2
C20 C19 C18 119.5(6)
C20 C19 H19 120.2
N4 C20 C19 120.6(6)
N4 C20 C21 116.6(5)
C19 C20 C21 122.8(6)
C10 C21 C15 109.9(5)
C10 C21 C20 112.7(5)
C10 C21 C22 108.7(5)
C20 C21 C15 105.9(5)
C20 C21 C22 109.8(5)
C22 C21 C15 109.8(5)
C21 C22 H22A 109.5
C21 C22 H22B 109.5
C21 C22 H22C 109.5
H22A C22 H22B 109.5
H22A C22 H22C 109.5
H22B C22 H22C 109.5
F1 C23 C13 111.4(6)
F2 C23 F1 107.3(6)
F2 C23 C13 110.6(6)
F3 C23 F1 107.4(6)
F3 C23 F2 106.7(6)
F3 C23 C13 113.1(6)
F4 C24 F5 107.1(6)
F4 C24 F6 105.4(7)
F4 C24 C18 112.9(7)
F5 C24 F6 105.2(7)
F5 C24 C18 112.1(6)
F6 C24 C18 113.6(6)
N5 C25 C26 179.2(7)
C25 C26 H26A 109.5
C25 C26 H26B 109.5
C25 C26 H26C 109.5
H26A C26 H26B 109.5
H26A C26 H26C 109.5
H26B C26 H26C 109.5
N6 C27 C28 179.0(9)
C27 C28 H28A 109.5
C27 C28 H28B 109.5
C27 C28 H28C 109.5
H28A C28 H28B 109.5
H28A C28 H28C 109.5
H28B C28 H28C 109.5
N7 C29 H29 119.0
N7 C29 C30 122.0(7)
C30 C29 H29 119.0
C29 C30 H30 120.1
C31 C30 C29 119.8(6)
C31 C30 H30 120.1
C30 C31 H31 120.3
C30 C31 C32 119.3(7)
C32 C31 H31 120.3
C31 C32 H32 120.9
C33 C32 C31 118.2(6)
C33 C32 H32 120.9
N7 C33 C32 122.3(6)
N7 C33 C34 114.0(6)
C32 C33 C34 123.6(6)
N8 C34 C33 115.1(6)
N8 C34 C35 121.9(6)
C35 C34 C33 122.9(6)
C34 C35 H35 122.0
C36 C35 C34 116.1(7)
C36 C35 H35 122.0
C35 C36 H36 119.3
C37 C36 C35 121.4(7)
C37 C36 H36 119.3
C36 C37 H37 119.9
C36 C37 C38 120.2(6)
C38 C37 H37 119.9
N8 C38 C37 118.1(6)
N8 C38 C49 116.6(5)
C37 C38 C49 125.2(6)
N9 C39 H39 117.8
N9 C39 C40 124.4(6)
C40 C39 H39 117.8
C39 C40 H40 121.4
C39 C40 C41 117.1(6)
C41 C40 H40 121.4
C40 C41 C51 119.4(6)
C42 C41 C40 120.2(6)
C42 C41 C51 120.5(6)
C41 C42 H42 120.6
C41 C42 C43 118.8(6)
C43 C42 H42 120.6
N9 C43 C42 120.9(6)
N9 C43 C49 116.9(5)
C42 C43 C49 122.0(6)
N10 C44 H44 118.7
N10 C44 C45 122.5(6)
C45 C44 H44 118.7
C44 C45 H45 120.7
C44 C45 C46 118.6(6)
C46 C45 H45 120.7
C45 C46 C47 118.8(7)
C45 C46 C52 120.1(6)
C47 C46 C52 121.2(6)
C46 C47 H47 119.6
C48 C47 C46 120.8(6)
C48 C47 H47 119.6
N10 C48 C47 119.6(6)
N10 C48 C49 116.6(6)
C47 C48 C49 123.8(6)
C38 C49 C43 111.8(5)
C38 C49 C48 109.3(5)
C38 C49 C50 108.4(5)
C48 C49 C43 107.4(5)
C50 C49 C43 110.1(5)
C50 C49 C48 109.9(5)
C49 C50 H50A 109.5
C49 C50 H50B 109.5
C49 C50 H50C 109.5
H50A C50 H50B 109.5
H50A C50 H50C 109.5
H50B C50 H50C 109.5
F10 C51 F11 105.1(6)
F10 C51 C41 111.6(6)
F11 C51 C41 112.2(6)
F12 C51 F10 106.2(6)
F12 C51 F11 107.5(7)
F12 C51 C41 113.6(5)
F7 C52 F9 101.0(9)
F7 C52 C46 114.8(7)
F7 C52 F8B 131.5(11)
F7 C52 F8A 76.7(10)
F7 C52 F7A 27.3(8)
F8 C52 F7 105.4(9)
F8 C52 F9 105.2(8)
F8 C52 C46 116.2(8)
F8 C52 F8B 34.2(9)
F8 C52 F8A 37.6(8)
F8 C52 F7A 125.3(12)
F8 C52 F9B 122.7(11)
F9 C52 C46 112.8(8)
F9 C52 F8B 78.1(10)
F9 C52 F8A 135.0(10)
F9 C52 F7A 77.6(11)
F8B C52 C46 109.7(10)
F8A C52 C46 108.5(10)
F8A C52 F8B 71.7(13)
F7B C52 F7 36.6(10)
F7B C52 F8 74.9(12)
F7B C52 F9 128.8(13)
F7B C52 C46 112.2(10)
F7B C52 F8B 108.1(14)
F7B C52 F8A 40.9(10)
F7B C52 F7A 63.8(13)
F7B C52 F9B 116.1(15)
F9A C52 F7 125.3(13)
F9A C52 F8 71.6(12)
F9A C52 F9 37.3(11)
F9A C52 C46 114.6(11)
F9A C52 F8B 41.0(10)
F9A C52 F8A 108.0(14)
F9A C52 F7B 130.7(14)
F9A C52 F7A 110.0(15)
F9A C52 F9B 59.4(13)
F7A C52 C46 112.0(10)
F7A C52 F8B 137.3(13)
F7A C52 F8A 103.1(13)
F9B C52 F7 82.6(11)
F9B C52 F9 22.3(9)
F9B C52 C46 110.2(12)
F9B C52 F8B 99.7(12)
F9B C52 F8A 141.0(15)
F9B C52 F7A 57.0(12)
F13 C53 S1 110.9(6)
F13 C53 F14 107.1(7)
F14 C53 S1 110.5(5)
F15 C53 S1 112.8(6)
F15 C53 F13 107.7(6)
F15 C53 F14 107.6(7)
F16 C54 S2 113.3(6)
F16 C54 F17 105.1(7)
F17 C54 S2 112.9(5)
F18 C54 S2 111.8(6)
F18 C54 F16 106.2(6)
F18 C54 F17 107.0(6)
F19 C55 S3 110.1(6)
F20 C55 S3 110.7(6)
F20 C55 F19 108.6(7)
F21 C55 S3 111.6(5)
F21 C55 F19 106.6(7)
F21 C55 F20 109.0(7)
F22 C56 S4 112.5(7)
F22 C56 F24 105.1(8)
F23 C56 S4 110.3(7)
F23 C56 F22 108.8(7)
F23 C56 F24 109.2(8)
F24 C56 S4 110.8(6)
N11 C57 C58 178.9(8)
C57 C58 H58A 109.5
C57 C58 H58B 109.5
C57 C58 H58C 109.5
H58A C58 H58B 109.5
H58A C58 H58C 109.5
H58B C58 H58C 109.5
N12 C59 C60 178.5(8)
C59 C60 H60A 109.5
C59 C60 H60B 109.5
C59 C60 H60C 109.5
H60A C60 H60B 109.5
H60A C60 H60C 109.5
H60B C60 H60C 109.5

loop_
_geom_bond_atom_site_label_1
_geom_bond_atom_site_label_2
_geom_bond_distance
Co1 N1 2.127(5)
Co1 N2 2.062(5)
Co1 N3 2.120(5)
Co1 N4 2.124(5)
Co1 N5 2.071(6)
Co1 N6 2.150(6)
Co2 N7 2.129(5)
Co2 N8 2.050(5)
Co2 N9 2.113(5)
Co2 N10 2.126(5)
Co2 N11 2.040(6)
Co2 N12 2.172(6)
S1 O1 1.448(5)
S1 O2 1.432(5)
S1 O3 1.446(5)
S1 C53 1.827(9)
S2 O4 1.429(5)
S2 O5 1.447(5)
S2 O6 1.448(5)
S2 C54 1.791(9)
S3 O7 1.441(4)
S3 O8 1.439(5)
S3 O9 1.434(6)
S3 C55 1.821(9)
S4 O10 1.424(6)
S4 O11 1.446(6)
S4 O12 1.421(5)
S4 C56 1.772(9)
F1 C23 1.339(9)
F2 C23 1.334(8)
F3 C23 1.326(8)
F4 C24 1.294(8)
F5 C24 1.318(8)
F6 C24 1.326(9)
F7 C52 1.378(13)
F8 C52 1.312(12)
F9 C52 1.385(15)
F10 C51 1.325(8)
F11 C51 1.333(8)
F12 C51 1.322(8)
F13 C53 1.329(9)
F14 C53 1.349(9)
F15 C53 1.316(8)
F16 C54 1.345(9)
F17 C54 1.345(8)
F18 C54 1.331(9)
F19 C55 1.336(9)
F20 C55 1.332(9)
F21 C55 1.310(8)
F22 C56 1.324(10)
F23 C56 1.321(10)
F24 C56 1.349(10)
N1 C1 1.344(8)
N1 C5 1.355(8)
N1S C1S 1.105(10)
N2 C6 1.320(8)
N2 C10 1.353(8)
N2S C3S 1.165(11)
N3 C11 1.353(8)
N3 C15 1.353(8)
N3S C5S 1.112(10)
N4 C16 1.325(8)
N4 C20 1.356(8)
N5 C25 1.135(8)
N6 C27 1.141(8)
N7 C29 1.339(8)
N7 C33 1.358(8)
N8 C34 1.329(8)
N8 C38 1.348(8)
N9 C39 1.336(7)
N9 C43 1.347(8)
N10 C44 1.344(8)
N10 C48 1.360(8)
N11 C57 1.134(8)
N12 C59 1.128(8)
C1 H1 0.9500
C1 C2 1.361(9)
C1S C2S 1.489(12)
C2 H2 0.9500
C2 C3 1.371(9)
C2S H2SA 0.9800
C2S H2SB 0.9800
C2S H2SC 0.9800
C3 H3 0.9500
C3 C4 1.393(9)
C3S C4S 1.481(13)
C4 H4 0.9500
C4 C5 1.380(9)
C4S H4SA 0.9800
C4S H4SB 0.9800
C4S H4SC 0.9800
C5 C6 1.503(9)
C5S C6S 1.475(13)
C6 C7 1.383(9)
C6S H6SA 0.9800
C6S H6SB 0.9800
C6S H6SC 0.9800
C7 H7 0.9500
C7 C8 1.377(9)
C8 H8 0.9500
C8 C9 1.375(9)
C9 H9 0.9500
C9 C10 1.380(9)
C10 C21 1.532(9)
C11 H11 0.9500
C11 C12 1.362(9)
C12 H12 0.9500
C12 C13 1.383(9)
C13 C14 1.379(9)
C13 C23 1.509(10)
C14 H14 0.9500
C14 C15 1.382(9)
C15 C21 1.559(8)
C16 H16 0.9500
C16 C17 1.371(9)
C17 H17 0.9500
C17 C18 1.383(9)
C18 C19 1.391(9)
C18 C24 1.496(9)
C19 H19 0.9500
C19 C20 1.364(9)
C20 C21 1.539(8)
C21 C22 1.541(8)
C22 H22A 0.9800
C22 H22B 0.9800
C22 H22C 0.9800
C25 C26 1.449(9)
C26 H26A 0.9800
C26 H26B 0.9800
C26 H26C 0.9800
C27 C28 1.448(10)
C28 H28A 0.9800
C28 H28B 0.9800
C28 H28C 0.9800
C29 H29 0.9500
C29 C30 1.377(9)
C30 H30 0.9500
C30 C31 1.357(9)
C31 H31 0.9500
C31 C32 1.399(9)
C32 H32 0.9500
C32 C33 1.370(9)
C33 C34 1.495(9)
C34 C35 1.396(9)
C35 H35 0.9500
C35 C36 1.377(9)
C36 H36 0.9500
C36 C37 1.364(9)
C37 H37 0.9500
C37 C38 1.384(9)
C38 C49 1.528(9)
C39 H39 0.9500
C39 C40 1.357(9)
C40 H40 0.9500
C40 C41 1.387(9)
C41 C42 1.382(9)
C41 C51 1.498(9)
C42 H42 0.9500
C42 C43 1.387(8)
C43 C49 1.549(8)
C44 H44 0.9500
C44 C45 1.358(10)
C45 H45 0.9500
C45 C46 1.381(9)
C46 C47 1.384(9)
C46 C52 1.478(10)
C47 H47 0.9500
C47 C48 1.364(9)
C48 C49 1.544(9)
C49 C50 1.540(8)
C50 H50A 0.9800
C50 H50B 0.9800
C50 H50C 0.9800
C52 F8B 1.44(2)
C52 F8A 1.42(2)
C52 F7B 1.26(2)
C52 F9A 1.219(19)
C52 F7A 1.41(2)
C52 F9B 1.35(3)
C57 C58 1.452(10)
C58 H58A 0.9800
C58 H58B 0.9800
C58 H58C 0.9800
C59 C60 1.472(10)
C60 H60A 0.9800
C60 H60B 0.9800
C60 H60C 0.9800

loop_
_geom_torsion_atom_site_label_1
_geom_torsion_atom_site_label_2
_geom_torsion_atom_site_label_3
_geom_torsion_atom_site_label_4
_geom_torsion
Co1 N1 C1 C2 -169.7(4)
Co1 N1 C5 C4 170.4(5)
Co1 N1 C5 C6 -12.8(6)
Co1 N2 C6 C5 21.2(6)
Co1 N2 C6 C7 -164.8(5)
Co1 N2 C10 C9 163.3(4)
Co1 N2 C10 C21 -20.4(7)
Co1 N3 C11 C12 -177.1(5)
Co1 N3 C15 C14 177.9(5)
Co1 N3 C15 C21 -2.7(7)
Co1 N4 C16 C17 -176.1(5)
Co1 N4 C20 C19 177.3(5)
Co1 N4 C20 C21 -1.2(8)
Co1 N5 C25 C26 33(71)
Co1 N6 C27 C28 -40(50)
Co2 N7 C29 C30 165.9(5)
Co2 N7 C33 C32 -168.3(5)
Co2 N7 C33 C34 13.6(6)
Co2 N8 C34 C33 -16.8(7)
Co2 N8 C34 C35 166.4(5)
Co2 N8 C38 C37 -167.8(4)
Co2 N8 C38 C49 15.1(7)
Co2 N9 C39 C40 176.3(5)
Co2 N9 C43 C42 -175.7(5)
Co2 N9 C43 C49 -0.7(8)
Co2 N10 C44 C45 178.4(5)
Co2 N10 C48 C47 -179.3(4)
Co2 N10 C48 C49 0.4(7)
Co2 N11 C57 C58 132(44)
Co2 N12 C59 C60 24(29)
O1 S1 C53 F13 61.9(6)
O1 S1 C53 F14 -179.4(6)
O1 S1 C53 F15 -59.0(6)
O2 S1 C53 F13 -179.0(5)
O2 S1 C53 F14 -60.3(7)
O2 S1 C53 F15 60.2(6)
O3 S1 C53 F13 -58.5(6)
O3 S1 C53 F14 60.2(7)
O3 S1 C53 F15 -179.3(5)
O4 S2 C54 F16 63.5(6)
O4 S2 C54 F17 -55.8(7)
O4 S2 C54 F18 -176.6(5)
O5 S2 C54 F16 -176.9(5)
O5 S2 C54 F17 63.8(7)
O5 S2 C54 F18 -56.9(6)
O6 S2 C54 F16 -57.8(6)
O6 S2 C54 F17 -177.1(6)
O6 S2 C54 F18 62.2(6)
O7 S3 C55 F19 61.7(6)
O7 S3 C55 F20 -178.2(5)
O7 S3 C55 F21 -56.5(7)
O8 S3 C55 F19 -59.0(6)
O8 S3 C55 F20 61.2(6)
O8 S3 C55 F21 -177.2(6)
O9 S3 C55 F19 -179.3(5)
O9 S3 C55 F20 -59.2(6)
O9 S3 C55 F21 62.5(7)
O10 S4 C56 F22 57.7(8)
O10 S4 C56 F23 -63.9(8)
O10 S4 C56 F24 175.1(7)
O11 S4 C56 F22 -59.6(8)
O11 S4 C56 F23 178.7(7)
O11 S4 C56 F24 57.7(8)
O12 S4 C56 F22 -179.3(7)
O12 S4 C56 F23 59.1(7)
O12 S4 C56 F24 -61.9(8)
N1 Co1 N2 C6 -21.6(4)
N1 Co1 N2 C10 169.1(5)
N1 Co1 N3 C11 61.9(5)
N1 Co1 N3 C15 -117.0(5)
N1 Co1 N4 C16 -106.9(7)
N1 Co1 N4 C20 78.6(8)
N1 Co1 N5 C25 103(3)
N1 Co1 N6 C27 -154(3)
N1 C1 C2 C3 1.1(10)
N1 C5 C6 N2 -4.8(8)
N1 C5 C6 C7 -178.8(6)
N2 Co1 N1 C1 -172.4(5)
N2 Co1 N1 C5 18.1(4)
N2 Co1 N3 C11 134.4(5)
N2 Co1 N3 C15 -44.6(5)
N2 Co1 N4 C16 -150.1(5)
N2 Co1 N4 C20 35.4(5)
N2 Co1 N5 C25 146(3)
N2 Co1 N6 C27 131(3)
N2 C6 C7 C8 0.5(9)
N2 C10 C21 C15 -47.5(7)
N2 C10 C21 C20 70.4(6)
N2 C10 C21 C22 -167.7(5)
N3 Co1 N1 C1 -96.7(5)
N3 Co1 N1 C5 93.8(4)
N3 Co1 N2 C6 -132.6(4)
N3 Co1 N2 C10 58.1(4)
N3 Co1 N4 C16 128.9(5)
N3 Co1 N4 C20 -45.5(5)
N3 Co1 N5 C25 -148(3)
N3 Co1 N6 C27 50(3)
N3 C11 C12 C13 -1.5(10)
N3 C15 C21 C10 60.2(7)
N3 C15 C21 C20 -61.8(7)
N3 C15 C21 C22 179.8(5)
N4 Co1 N1 C1 142.8(6)
N4 Co1 N1 C5 -26.7(9)
N4 Co1 N2 C6 145.6(4)
N4 Co1 N2 C10 -23.7(5)
N4 Co1 N3 C11 -133.9(5)
N4 Co1 N3 C15 47.1(5)
N4 Co1 N5 C25 -66(3)
N4 Co1 N6 C27 41(3)
N4 C16 C17 C18 -0.1(11)
N4 C20 C21 C10 -56.6(7)
N4 C20 C21 C15 63.7(7)
N4 C20 C21 C22 -177.9(6)
N5 Co1 N1 C1 1.2(5)
N5 Co1 N1 C5 -168.3(4)
N5 Co1 N2 C6 -66.1(15)
N5 Co1 N2 C10 124.6(13)
N5 Co1 N3 C11 -37.3(5)
N5 Co1 N3 C15 143.8(5)
N5 Co1 N4 C16 34.6(5)
N5 Co1 N4 C20 -139.8(5)
N5 Co1 N6 C27 -56(3)
N6 Co1 N1 C1 88.5(5)
N6 Co1 N1 C5 -81.0(4)
N6 Co1 N2 C6 59.9(4)
N6 Co1 N2 C10 -109.3(5)
N6 Co1 N3 C11 -142.6(9)
N6 Co1 N3 C15 38.4(12)
N6 Co1 N4 C16 -52.9(5)
N6 Co1 N4 C20 132.6(5)
N6 Co1 N5 C25 20(3)
N7 Co2 N8 C34 18.4(4)
N7 Co2 N8 C38 -166.7(5)
N7 Co2 N9 C39 100.8(7)
N7 Co2 N9 C43 -83.2(8)
N7 Co2 N10 C44 -62.3(5)
N7 Co2 N10 C48 118.9(5)
N7 Co2 N11 C57 -84(5)
N7 Co2 N12 C59 91.8(18)
N7 C29 C30 C31 0.5(10)
N7 C33 C34 N8 1.5(8)
N7 C33 C34 C35 178.3(6)
N8 Co2 N7 C29 175.0(6)
N8 Co2 N7 C33 -17.1(4)
N8 Co2 N9 C39 148.4(5)
N8 Co2 N9 C43 -35.6(5)
N8 Co2 N10 C44 -135.4(5)
N8 Co2 N10 C48 45.7(5)
N8 Co2 N11 C57 -133(5)
N8 Co2 N12 C59 167.0(18)
N8 C34 C35 C36 3.6(9)
N8 C38 C49 C43 -66.9(7)
N8 C38 C49 C48 51.9(7)
N8 C38 C49 C50 171.5(5)
N9 Co2 N7 C29 -135.8(6)
N9 Co2 N7 C33 32.1(8)
N9 Co2 N8 C34 -146.9(4)
N9 Co2 N8 C38 28.0(5)
N9 Co2 N10 C44 133.8(5)
N9 Co2 N10 C48 -45.0(5)
N9 Co2 N11 C57 83(5)
N9 Co2 N12 C59 -104.1(18)
N9 C39 C40 C41 0.4(11)
N9 C43 C49 C38 57.7(7)
N9 C43 C49 C48 -62.2(7)
N9 C43 C49 C50 178.2(6)
N10 Co2 N7 C29 99.5(5)
N10 Co2 N7 C33 -92.7(4)
N10 Co2 N8 C34 130.3(5)
N10 Co2 N8 C38 -54.8(5)
N10 Co2 N9 C39 -130.7(5)
N10 Co2 N9 C43 45.2(5)
N10 Co2 N11 C57 167(5)
N10 Co2 N12 C59 -92(2)
N10 C44 C45 C46 2.1(10)
N10 C48 C49 C38 -59.6(7)
N10 C48 C49 C43 61.9(7)
N10 C48 C49 C50 -178.3(5)
N11 Co2 N7 C29 3.2(6)
N11 Co2 N7 C33 171.1(4)
N11 Co2 N8 C34 69.0(14)
N11 Co2 N8 C38 -116.1(12)
N11 Co2 N9 C39 -37.8(5)
N11 Co2 N9 C43 138.2(5)
N11 Co2 N10 C44 35.3(5)
N11 Co2 N10 C48 -143.5(5)
N11 Co2 N12 C59 -4.8(18)
N12 Co2 N7 C29 -81.3(5)
N12 Co2 N7 C33 86.6(4)
N12 Co2 N8 C34 -60.1(5)
N12 Co2 N8 C38 114.8(5)
N12 Co2 N9 C39 47.1(5)
N12 Co2 N9 C43 -136.9(5)
N12 Co2 N10 C44 121.9(11)
N12 Co2 N10 C48 -57.0(13)
N12 Co2 N11 C57 -3(5)
C1 N1 C5 C4 0.0(9)
C1 N1 C5 C6 176.7(5)
C1 C2 C3 C4 -0.9(9)
C2 C3 C4 C5 0.2(9)
C3 C4 C5 N1 0.2(9)
C3 C4 C5 C6 -176.2(5)
C4 C5 C6 N2 171.9(6)
C4 C5 C6 C7 -2.1(10)
C5 N1 C1 C2 -0.6(9)
C5 C6 C7 C8 174.0(6)
C6 N2 C10 C9 -5.4(8)
C6 N2 C10 C21 170.9(5)
C6 C7 C8 C9 -4.3(9)
C7 C8 C9 C10 3.3(10)
C8 C9 C10 N2 1.5(9)
C8 C9 C10 C21 -174.4(6)
C9 C10 C21 C15 128.5(6)
C9 C10 C21 C20 -113.6(6)
C9 C10 C21 C22 8.3(8)
C10 N2 C6 C5 -169.6(5)
C10 N2 C6 C7 4.5(9)
C11 N3 C15 C14 -1.1(9)
C11 N3 C15 C21 178.4(5)
C11 C12 C13 C14 0.2(10)
C11 C12 C13 C23 178.0(6)
C12 C13 C14 C15 0.6(10)
C12 C13 C23 F1 53.7(8)
C12 C13 C23 F2 -65.6(9)
C12 C13 C23 F3 174.8(6)
C13 C14 C15 N3 -0.1(10)
C13 C14 C15 C21 -179.6(6)
C14 C13 C23 F1 -128.5(7)
C14 C13 C23 F2 112.2(7)
C14 C13 C23 F3 -7.4(10)
C14 C15 C21 C10 -120.3(6)
C14 C15 C21 C20 117.7(6)
C14 C15 C21 C22 -0.8(8)
C15 N3 C11 C12 1.9(9)
C16 N4 C20 C19 2.8(9)
C16 N4 C20 C21 -175.7(6)
C16 C17 C18 C19 0.5(10)
C16 C17 C18 C24 -177.9(6)
C17 C18 C19 C20 0.7(10)
C17 C18 C24 F4 82.0(9)
C17 C18 C24 F5 -39.0(10)
C17 C18 C24 F6 -158.1(7)
C18 C19 C20 N4 -2.4(10)
C18 C19 C20 C21 176.0(6)
C19 C18 C24 F4 -96.4(9)
C19 C18 C24 F5 142.6(7)
C19 C18 C24 F6 23.5(10)
C19 C20 C21 C10 125.0(6)
C19 C20 C21 C15 -114.8(6)
C19 C20 C21 C22 3.7(9)
C20 N4 C16 C17 -1.5(10)
C23 C13 C14 C15 -177.2(6)
C24 C18 C19 C20 179.1(6)
C29 N7 C33 C32 0.8(9)
C29 N7 C33 C34 -177.3(5)
C29 C30 C31 C32 1.0(10)
C30 C31 C32 C33 -1.5(9)
C31 C32 C33 N7 0.7(9)
C31 C32 C33 C34 178.6(6)
C32 C33 C34 N8 -176.6(6)
C32 C33 C34 C35 0.2(10)
C33 N7 C29 C30 -1.4(9)
C33 C34 C35 C36 -173.0(6)
C34 N8 C38 C37 6.8(9)
C34 N8 C38 C49 -170.3(5)
C34 C35 C36 C37 2.7(9)
C35 C36 C37 C38 -4.2(10)
C36 C37 C38 N8 -0.5(9)
C36 C37 C38 C49 176.4(6)
C37 C38 C49 C43 116.2(6)
C37 C38 C49 C48 -125.0(6)
C37 C38 C49 C50 -5.3(8)
C38 N8 C34 C33 168.3(5)
C38 N8 C34 C35 -8.5(9)
C39 N9 C43 C42 0.3(9)
C39 N9 C43 C49 175.3(6)
C39 C40 C41 C42 -1.8(10)
C39 C40 C41 C51 178.9(6)
C40 C41 C42 C43 2.4(10)
C40 C41 C51 F10 -73.4(9)
C40 C41 C51 F11 44.4(9)
C40 C41 C51 F12 166.6(7)
C41 C42 C43 N9 -1.6(10)
C41 C42 C43 C49 -176.4(6)
C42 C41 C51 F10 107.3(7)
C42 C41 C51 F11 -135.0(7)
C42 C41 C51 F12 -12.8(10)
C42 C43 C49 C38 -127.4(6)
C42 C43 C49 C48 112.7(7)
C42 C43 C49 C50 -6.9(9)
C43 N9 C39 C40 0.3(10)
C44 N10 C48 C47 1.9(9)
C44 N10 C48 C49 -178.4(5)
C44 C45 C46 C47 -0.6(10)
C44 C45 C46 C52 -179.4(7)
C45 C46 C47 C48 -0.1(10)
C45 C46 C52 F7 -161.0(8)
C45 C46 C52 F8 -37.5(11)
C45 C46 C52 F9 84.1(10)
C45 C46 C52 F8B -0.9(14)
C45 C46 C52 F8A -77.5(13)
C45 C46 C52 F7B -121.0(14)
C45 C46 C52 F9A 43.2(17)
C45 C46 C52 F7A 169.4(11)
C45 C46 C52 F9B 107.9(12)
C46 C47 C48 N10 -0.5(10)
C46 C47 C48 C49 179.8(6)
C47 C46 C52 F7 20.2(11)
C47 C46 C52 F8 143.8(9)
C47 C46 C52 F9 -94.6(9)
C47 C46 C52 F8B -179.6(12)
C47 C46 C52 F8A 103.8(13)
C47 C46 C52 F7B 60.2(16)
C47 C46 C52 F9A -135.5(15)
C47 C46 C52 F7A -9.4(13)
C47 C46 C52 F9B -70.9(12)
C47 C48 C49 C38 120.1(7)
C47 C48 C49 C43 -118.4(7)
C47 C48 C49 C50 1.4(9)
C48 N10 C44 C45 -2.7(10)
C51 C41 C42 C43 -178.3(6)
C52 C46 C47 C48 178.6(6)
